data_7235391
loop_
_publ_author_name
'Kumar, A. Sudheer'
'Kommu, Nagarjuna'
'Ghule, Vikas D.'
'Sahoo, Akhila K.'

_publ_section_title
;
 Synthesis of trifluoromethyl-substituted N-aryl-poly-1,2,3-triazole
 derivatives
;
_journal_issue 21
_journal_name_full 'Journal of Materials Chemistry A'
_journal_page_first 7917
_journal_paper_doi 10.1039/c3ta15184k
_journal_volume 2
_journal_year 2014
_chemical_formula_moiety 'C13 H8 F3 N9'
_chemical_formula_sum 'C9 H12 F3 N8'
_chemical_formula_weight 289.27
_space_group_crystal_system monoclinic
_space_group_IT_number 14
_space_group_name_Hall '-P 2ybc'
_space_group_name_H-M_alt 'P 1 21/c 1'
_atom_sites_solution_hydrogens geom
_atom_sites_solution_primary direct
_atom_sites_solution_secondary difmap
_audit_creation_date 2012-07-28
_audit_creation_method
;
  Olex2 1.1
  (compiled 2011.11.01 svn.r2039, GUI svn.r3906)
;
_cell_angle_alpha 90.00
_cell_angle_beta 93.504(5)
_cell_angle_gamma 90.00
_cell_formula_units_Z 8
_cell_length_a 13.2240(8)
_cell_length_b 10.7927(7)
_cell_length_c 20.8619(10)
_cell_measurement_reflns_used 2064
_cell_measurement_temperature 293(2)
_cell_measurement_theta_max 25.2940
_cell_measurement_theta_min 2.7128
_cell_volume 2971.9(3)
_computing_cell_refinement
;
CrysAlisPro, Agilent Technologies,
Version 1.171.35.19 (release 27-10-2011 CrysAlis171 .NET)
(compiled Oct 27 2011,15:02:11)
;
_computing_data_collection
;
CrysAlisPro, Agilent Technologies,
Version 1.171.35.19 (release 27-10-2011 CrysAlis171 .NET)
(compiled Oct 27 2011,15:02:11)
;
_computing_data_reduction
;
CrysAlisPro, Agilent Technologies,
Version 1.171.35.19 (release 27-10-2011 CrysAlis171 .NET)
(compiled Oct 27 2011,15:02:11)
;
_computing_molecular_graphics
;
O. V. Dolomanov, L. J. Bourhis, R. J. Gildea, J. A. K. Howard and H. Puschmann,
OLEX2: a complete structure solution, refinement and analysis program.
J. Appl. Cryst. (2009). 42, 339-341.
;
_computing_publication_material
;
O. V. Dolomanov, L. J. Bourhis, R. J. Gildea, J. A. K. Howard and H. Puschmann,
OLEX2: a complete structure solution, refinement and analysis program.
J. Appl. Cryst. (2009). 42, 339-341.
;
_computing_structure_refinement
;
XL, G.M. Sheldrick, Acta Cryst.
(2008). A64, 112-122
;
_computing_structure_solution 'SHELXS-97 (Sheldrick, 1990)'
_diffrn_ambient_temperature 293(2)
_diffrn_detector_area_resol_mean 16.3291
_diffrn_measured_fraction_theta_full 0.998
_diffrn_measured_fraction_theta_max 0.998
_diffrn_measurement_details
;
#__ type_ start__ end____ width___ exp.time_
  1 omega  -50.00   62.00   1.0000   25.0000
omega____ theta____ kappa____ phi______ frames
    -       18.7003  -19.0000  -60.0000 112

#__ type_ start__ end____ width___ exp.time_
  2 omega  -29.00   38.00   1.0000   25.0000
omega____ theta____ kappa____ phi______ frames
    -       18.7003  -57.0000   60.0000 67

#__ type_ start__ end____ width___ exp.time_
  3 omega  -11.00   21.00   1.0000   25.0000
omega____ theta____ kappa____ phi______ frames
    -      -18.8566  -99.0000  -90.0000 32

#__ type_ start__ end____ width___ exp.time_
  4 omega  -17.00    9.00   1.0000   25.0000
omega____ theta____ kappa____ phi______ frames
    -      -18.8566  -99.0000   90.0000 26
;
_diffrn_measurement_device_type 'Xcalibur, Eos, Gemini'
_diffrn_measurement_method '\w scans'
_diffrn_orient_matrix_UB_11 0.0406622000
_diffrn_orient_matrix_UB_12 0.0428881000
_diffrn_orient_matrix_UB_13 0.0031737000
_diffrn_orient_matrix_UB_21 -0.0349923000
_diffrn_orient_matrix_UB_22 0.0489733000
_diffrn_orient_matrix_UB_23 0.0034404000
_diffrn_orient_matrix_UB_31 0.0030788000
_diffrn_orient_matrix_UB_32 -0.0089879000
_diffrn_orient_matrix_UB_33 0.0337460000
_diffrn_radiation_monochromator graphite
_diffrn_radiation_type 'Mo K\a'
_diffrn_radiation_wavelength 0.7107
_diffrn_reflns_av_R_equivalents 0.0300
_diffrn_reflns_av_unetI/netI 0.0413
_diffrn_reflns_limit_h_max 14
_diffrn_reflns_limit_h_min -13
_diffrn_reflns_limit_k_max 11
_diffrn_reflns_limit_k_min -6
_diffrn_reflns_limit_l_max 23
_diffrn_reflns_limit_l_min -23
_diffrn_reflns_number 9721
_diffrn_reflns_theta_full 23.26
_diffrn_reflns_theta_max 23.26
_diffrn_reflns_theta_min 2.72
_diffrn_source 'Enhance (Mo) X-ray Source'
_exptl_absorpt_coefficient_mu 0.114
_exptl_absorpt_correction_T_max 1.00000
_exptl_absorpt_correction_T_min 0.91134
_exptl_absorpt_correction_type multi-scan
_exptl_absorpt_process_details
;
CrysAlisPro, Agilent Technologies,
Version 1.171.35.19 (release 27-10-2011 CrysAlis171 .NET)
(compiled Oct 27 2011,15:02:11)
Empirical absorption correction using spherical harmonics,
 implemented in SCALE3 ABSPACK scaling algorithm.
;
_exptl_crystal_density_diffrn 1.293
_exptl_crystal_density_method 'not measured'
_exptl_crystal_F_000 1192
_refine_diff_density_max 0.341
_refine_diff_density_min -0.234
_refine_diff_density_rms 0.040
_refine_ls_extinction_coef 0.0005(4)
_refine_ls_extinction_expression Fc^*^=kFc[1+0.001xFc^2^\l^3^/sin(2\q)]^-1/4^
_refine_ls_extinction_method SHELXL
_refine_ls_goodness_of_fit_ref 0.814
_refine_ls_hydrogen_treatment mixed
_refine_ls_matrix_type full
_refine_ls_number_parameters 452
_refine_ls_number_reflns 4251
_refine_ls_number_restraints 0
_refine_ls_restrained_S_all 0.814
_refine_ls_R_factor_all 0.0892
_refine_ls_R_factor_gt 0.0571
_refine_ls_shift/su_max 0.000
_refine_ls_shift/su_mean 0.000
_refine_ls_structure_factor_coef Fsqd
_refine_ls_weighting_details 'calc w=1/[\s^2^(Fo^2^)+(0.1414P)^2^+2.9492P] where P=(Fo^2^+2Fc^2^)/3'
_refine_ls_weighting_scheme calc
_refine_ls_wR_factor_gt 0.1654
_refine_ls_wR_factor_ref 0.2066
_reflns_number_gt 2874
_reflns_number_total 4251
_reflns_threshold_expression >2sigma(I)
_cod_data_source_file c3ta15184k2.cif
_cod_data_source_block rt
_cod_database_code 7235391
_chemical_oxdiff_formula 'C9 H12 F3 N8'
_chemical_oxdiff_usercomment Sudheer
_reflns_odcompleteness_completeness 99.77
_reflns_odcompleteness_iscentric 1
_reflns_odcompleteness_theta 25.30

loop_
_space_group_symop_id
_space_group_symop_operation_xyz
1 'x, y, z'
2 '-x, y+1/2, -z+1/2'
3 '-x, -y, -z'
4 'x, -y-1/2, z-1/2'

loop_
_atom_site_label
_atom_site_type_symbol
_atom_site_fract_x
_atom_site_fract_y
_atom_site_fract_z
_atom_site_U_iso_or_equiv
_atom_site_adp_type
_atom_site_occupancy
_atom_site_symmetry_multiplicity
_atom_site_calc_flag
_atom_site_refinement_flags
C12 C 0.3622(5) 1.0430(5) 0.1433(3) 0.1039(19) Uani 1 1 d .
H12 H 0.4075 1.0782 0.1162 0.125 Uiso 1 1 calc R
C11 C 0.2919(5) 1.1032(5) 0.1724(3) 0.1080(19) Uani 1 1 d .
H11 H 0.2797 1.1879 0.1692 0.130 Uiso 1 1 calc R
N4 N 0.3836(2) 0.6815(3) 0.18441(12) 0.0475(8) Uani 1 1 d .
N13 N -0.3507(2) 1.1931(3) 0.56251(12) 0.0474(8) Uani 1 1 d .
N10 N -0.0400(2) 1.2328(3) 0.39266(15) 0.0526(8) Uani 1 1 d .
C19 C -0.2694(3) 1.2026(3) 0.52089(15) 0.0452(9) Uani 1 1 d .
N1 N 0.0545(2) 0.7320(3) 0.33824(16) 0.0598(9) Uani 1 1 d .
N17 N -0.2827(2) 1.4285(3) 0.52097(15) 0.0583(8) Uani 1 1 d .
C21 C -0.1622(3) 1.3272(4) 0.45809(18) 0.0537(10) Uani 1 1 d .
H21 H -0.1417 1.4047 0.4444 0.064 Uiso 1 1 calc R
C18 C -0.2194(3) 1.0975(3) 0.50123(16) 0.0469(9) Uani 1 1 d .
C20 C -0.2389(3) 1.3170(3) 0.49950(17) 0.0480(9) Uani 1 1 d .
C17 C -0.1434(3) 1.1064(4) 0.45900(17) 0.0499(9) Uani 1 1 d .
H17 H -0.1108 1.0356 0.4454 0.060 Uiso 1 1 calc R
C7 C 0.2481(3) 0.8086(3) 0.22554(17) 0.0507(9) Uani 1 1 d .
C5 C 0.2533(3) 0.5904(3) 0.24636(18) 0.0525(9) Uani 1 1 d .
C16 C -0.1163(2) 1.2217(4) 0.43724(16) 0.0477(9) Uani 1 1 d .
C8 C 0.1670(3) 0.8198(4) 0.26380(18) 0.0537(10) Uani 1 1 d .
H8 H 0.1365 0.8965 0.2689 0.064 Uiso 1 1 calc R
F6 F -0.1758(2) 0.8884(2) 0.51339(15) 0.1067(11) Uani 1 1 d .
N8 N 0.2837(2) 0.9183(3) 0.19713(15) 0.0583(8) Uani 1 1 d .
N11 N -0.0042(3) 1.3457(4) 0.3783(2) 0.0829(12) Uani 1 1 d .
C6 C 0.2943(3) 0.6943(3) 0.21797(16) 0.0468(9) Uani 1 1 d .
F5 F -0.2524(2) 0.9673(3) 0.58805(13) 0.0998(10) Uani 1 1 d .
F4 F -0.3330(2) 0.9312(3) 0.50054(16) 0.1056(10) Uani 1 1 d .
C3 C 0.1318(3) 0.7180(3) 0.29401(18) 0.0518(9) Uani 1 1 d .
F1 F 0.2539(2) 0.3784(3) 0.26973(18) 0.1269(14) Uani 1 1 d .
N2 N 0.0181(4) 0.8448(4) 0.3497(2) 0.1012(15) Uani 1 1 d .
C14 C -0.4456(3) 1.1564(4) 0.54879(16) 0.0530(10) Uani 1 1 d .
H14 H -0.4738 1.1276 0.5096 0.064 Uiso 1 1 calc R
C4 C 0.1726(3) 0.6017(4) 0.28453(18) 0.0562(10) Uani 1 1 d .
H4 H 0.1457 0.5323 0.3037 0.067 Uiso 1 1 calc R
F2 F 0.2929(3) 0.4304(3) 0.17679(18) 0.1312(14) Uani 1 1 d .
F3 F 0.3938(2) 0.4576(3) 0.2552(2) 0.1427(16) Uani 1 1 d .
N9 N 0.3811(3) 0.6579(3) 0.12091(15) 0.0701(10) Uani 1 1 d .
N16 N -0.2255(3) 1.5253(4) 0.5359(2) 0.0920(13) Uani 1 1 d .
N12 N 0.0629(3) 1.3313(4) 0.3365(2) 0.0853(12) Uani 1 1 d .
N3 N -0.0456(3) 0.8327(4) 0.3943(2) 0.1000(15) Uani 1 1 d .
N5 N 0.4746(3) 0.6548(4) 0.10521(16) 0.0773(11) Uani 1 1 d .
C15 C 0.0049(3) 1.1472(4) 0.3575(2) 0.0700(12) Uani 1 1 d .
H15 H -0.0071 1.0623 0.3568 0.084 Uiso 1 1 calc R
C26 C -0.2452(3) 0.9715(4) 0.5249(2) 0.0647(11) Uani 1 1 d .
C2 C 0.0143(4) 0.6505(5) 0.3775(3) 0.0884(16) Uani 1 1 d .
H2 H 0.0279 0.5660 0.3803 0.106 Uiso 1 1 calc R
N6 N 0.3582(4) 0.9246(4) 0.1587(3) 0.1184(18) Uani 1 1 d .
N19 N -0.3382(3) 1.2301(4) 0.62398(15) 0.0808(12) Uani 1 1 d .
N18 N -0.3804(3) 1.4455(4) 0.5268(2) 0.0787(11) Uani 1 1 d .
C1 C 0.5356(3) 0.6750(5) 0.1569(2) 0.0737(13) Uani 1 1 d .
H1 H 0.6060 0.6767 0.1579 0.088 Uiso 1 1 calc R
N7 N 0.2412(4) 1.0251(4) 0.2067(3) 0.1200(19) Uani 1 1 d .
C9 C -0.4918(3) 1.1699(4) 0.60375(19) 0.0648(11) Uani 1 1 d .
H9 H -0.5593 1.1514 0.6097 0.078 Uiso 1 1 calc R
C25 C -0.3861(4) 1.5610(4) 0.5472(2) 0.0813(14) Uani 1 1 d .
H25 H -0.4454 1.6021 0.5563 0.098 Uiso 1 1 calc R
C13 C 0.2974(4) 0.4656(4) 0.2383(3) 0.0777(14) Uani 1 1 d .
C10 C 0.0705(3) 1.2097(5) 0.3235(2) 0.0722(12) Uani 1 1 d .
H10 H 0.1144 1.1747 0.2954 0.087 Uiso 1 1 calc R
C1A C -0.0494(4) 0.7149(5) 0.4119(3) 0.0877(15) Uani 1 1 d .
H1A H -0.0897 0.6826 0.4428 0.105 Uiso 1 1 calc R
C1B C 0.4796(3) 0.6926(4) 0.20742(17) 0.0659(12) Uani 1 1 d .
H1B H 0.5026 0.7091 0.2496 0.079 Uiso 1 1 calc R
N20 N -0.4254(3) 1.2141(4) 0.64827(16) 0.0897(13) Uani 1 1 d .
C24 C -0.2918(4) 1.6100(5) 0.5529(3) 0.0948(17) Uani 1 1 d .
H24 H -0.2759 1.6901 0.5666 0.114 Uiso 1 1 calc R

loop_
_atom_site_aniso_label
_atom_site_aniso_U_11
_atom_site_aniso_U_22
_atom_site_aniso_U_33
_atom_site_aniso_U_23
_atom_site_aniso_U_13
_atom_site_aniso_U_12
C12 0.153(5) 0.049(3) 0.116(4) 0.003(3) 0.055(4) -0.017(3)
C11 0.137(5) 0.042(3) 0.149(5) 0.015(3) 0.039(4) 0.002(3)
N4 0.0552(19) 0.050(2) 0.0379(15) -0.0042(13) 0.0058(13) -0.0022(14)
N13 0.0520(18) 0.053(2) 0.0379(15) -0.0050(13) 0.0053(12) -0.0005(15)
N10 0.0445(16) 0.046(2) 0.0688(19) 0.0038(16) 0.0121(14) -0.0033(15)
C19 0.0455(19) 0.047(2) 0.0432(18) -0.0038(16) 0.0027(15) 0.0004(17)
N1 0.0505(18) 0.045(2) 0.086(2) -0.0145(18) 0.0158(16) 0.0036(16)
N17 0.059(2) 0.042(2) 0.075(2) -0.0076(16) 0.0132(15) -0.0001(16)
C21 0.049(2) 0.042(2) 0.071(2) -0.0008(19) 0.0118(18) -0.0068(17)
C18 0.049(2) 0.041(2) 0.0511(19) 0.0054(17) 0.0042(16) 0.0021(17)
C20 0.048(2) 0.040(2) 0.056(2) -0.0056(17) 0.0048(16) 0.0014(17)
C17 0.047(2) 0.043(2) 0.061(2) 0.0020(18) 0.0088(16) 0.0048(17)
C7 0.055(2) 0.042(2) 0.055(2) -0.0026(17) -0.0018(17) -0.0032(18)
C5 0.050(2) 0.038(2) 0.070(2) -0.0073(18) 0.0130(18) 0.0043(17)
C16 0.0417(19) 0.047(2) 0.055(2) -0.0037(18) 0.0078(16) -0.0012(17)
C8 0.052(2) 0.040(2) 0.069(2) -0.0041(18) 0.0003(18) 0.0050(17)
F6 0.123(2) 0.0541(17) 0.151(3) 0.0297(17) 0.074(2) 0.0277(16)
N8 0.068(2) 0.040(2) 0.066(2) -0.0027(16) 0.0042(16) -0.0020(17)
N11 0.082(3) 0.061(3) 0.110(3) -0.008(2) 0.043(2) -0.021(2)
C6 0.047(2) 0.041(2) 0.0520(19) -0.0040(17) 0.0022(16) -0.0004(17)
F5 0.131(2) 0.086(2) 0.0855(18) 0.0373(15) 0.0371(16) 0.0178(18)
F4 0.102(2) 0.0622(19) 0.151(3) 0.0142(17) -0.0045(19) -0.0313(16)
C3 0.044(2) 0.042(2) 0.070(2) -0.0122(19) 0.0063(17) -0.0011(17)
F1 0.140(3) 0.0478(17) 0.206(4) 0.0203(19) 0.117(3) 0.0200(17)
N2 0.115(3) 0.059(3) 0.136(4) -0.002(3) 0.063(3) 0.025(3)
C14 0.062(2) 0.055(2) 0.044(2) -0.0069(17) 0.0117(17) -0.0094(19)
C4 0.052(2) 0.041(2) 0.077(3) -0.0023(19) 0.0122(18) -0.0004(18)
F2 0.199(4) 0.0567(19) 0.146(3) -0.0234(19) 0.079(3) 0.012(2)
F3 0.083(2) 0.077(2) 0.272(5) 0.031(3) 0.039(3) 0.0347(18)
N9 0.094(3) 0.072(3) 0.0437(18) -0.0062(16) 0.0019(17) 0.003(2)
N16 0.080(3) 0.050(2) 0.150(4) -0.030(2) 0.032(2) -0.014(2)
N12 0.076(3) 0.072(3) 0.113(3) -0.003(2) 0.045(2) -0.015(2)
N3 0.101(3) 0.073(3) 0.133(4) -0.010(3) 0.059(3) 0.023(3)
N5 0.102(3) 0.085(3) 0.047(2) -0.0015(18) 0.026(2) 0.002(2)
C15 0.068(3) 0.053(3) 0.092(3) 0.004(2) 0.031(2) 0.010(2)
C26 0.063(3) 0.060(3) 0.073(3) 0.009(2) 0.022(2) 0.005(2)
C2 0.094(3) 0.050(3) 0.128(4) -0.008(3) 0.055(3) -0.005(3)
N6 0.155(4) 0.053(3) 0.157(4) 0.012(3) 0.086(4) -0.004(3)
N19 0.083(3) 0.116(3) 0.0436(18) -0.021(2) 0.0040(17) -0.009(2)
N18 0.060(2) 0.059(3) 0.118(3) -0.017(2) 0.0154(19) 0.0095(18)
C1 0.069(3) 0.093(4) 0.061(3) -0.009(2) 0.024(2) -0.004(2)
N7 0.136(4) 0.047(3) 0.184(5) 0.024(3) 0.075(4) 0.016(3)
C9 0.067(3) 0.072(3) 0.058(2) -0.008(2) 0.022(2) -0.008(2)
C25 0.081(3) 0.051(3) 0.114(4) -0.017(3) 0.022(3) 0.009(2)
C13 0.077(3) 0.050(3) 0.113(4) 0.002(3) 0.059(3) 0.000(2)
C10 0.056(2) 0.077(4) 0.086(3) 0.005(3) 0.028(2) 0.008(2)
C1A 0.084(3) 0.070(4) 0.114(4) -0.019(3) 0.047(3) 0.003(3)
C1B 0.055(2) 0.099(4) 0.045(2) -0.012(2) 0.0117(18) -0.009(2)
N20 0.099(3) 0.125(4) 0.0474(19) -0.020(2) 0.022(2) -0.010(3)
C24 0.098(4) 0.049(3) 0.141(5) -0.026(3) 0.034(3) -0.006(3)

loop_
_atom_type_symbol
_atom_type_description
_atom_type_scat_dispersion_real
_atom_type_scat_dispersion_imag
_atom_type_scat_source
C C 0.0033 0.0016 'International Tables Vol C Tables 4.2.6.8 and 6.1.1.4'
H H 0.0000 0.0000 'International Tables Vol C Tables 4.2.6.8 and 6.1.1.4'
N N 0.0061 0.0033 'International Tables Vol C Tables 4.2.6.8 and 6.1.1.4'
F F 0.0171 0.0103 'International Tables Vol C Tables 4.2.6.8 and 6.1.1.4'

loop_
_geom_angle_atom_site_label_1
_geom_angle_atom_site_label_2
_geom_angle_atom_site_label_3
_geom_angle
C11 C12 N6 109.1(5)
C12 C11 N7 109.4(5)
N9 N4 C6 122.2(3)
C1B N4 C6 128.1(3)
C1B N4 N9 109.7(3)
C14 N13 C19 128.8(3)
C14 N13 N19 110.7(3)
N19 N13 C19 120.4(3)
N11 N10 C16 119.7(3)
C15 N10 C16 131.0(3)
C15 N10 N11 109.2(3)
C18 C19 N13 120.7(3)
C20 C19 N13 120.5(3)
C20 C19 C18 118.8(3)
N2 N1 C3 119.5(3)
C2 N1 C3 130.9(4)
C2 N1 N2 109.3(3)
N16 N17 C20 120.5(3)
N16 N17 N18 114.9(3)
N18 N17 C20 124.6(3)
C16 C21 C20 119.3(3)
C19 C18 C26 121.6(3)
C17 C18 C19 120.7(3)
C17 C18 C26 117.7(3)
C19 C20 N17 121.6(3)
C21 C20 C19 121.0(3)
C21 C20 N17 117.4(3)
C16 C17 C18 119.1(3)
C8 C7 N8 117.3(3)
C8 C7 C6 120.4(3)
C6 C7 N8 122.3(3)
C6 C5 C13 121.1(3)
C4 C5 C6 120.7(3)
C4 C5 C13 118.1(3)
C21 C16 N10 118.9(3)
C21 C16 C17 121.0(3)
C17 C16 N10 120.1(3)
C3 C8 C7 119.7(3)
N6 N8 C7 125.5(3)
N7 N8 C7 121.2(3)
N7 N8 N6 113.3(4)
N12 N11 N10 107.8(3)
C7 C6 N4 121.9(3)
C7 C6 C5 118.7(3)
C5 C6 N4 119.4(3)
C8 C3 N1 119.5(3)
C8 C3 C4 121.2(3)
C4 C3 N1 119.3(3)
N3 N2 N1 107.0(4)
N13 C14 C9 104.9(3)
C5 C4 C3 119.0(4)
N5 N9 N4 106.6(3)
N17 N16 C24 103.3(4)
N11 N12 C10 108.5(4)
N2 N3 C1A 109.4(4)
N9 N5 C1 109.4(3)
C10 C15 N10 105.4(4)
F6 C26 C18 112.6(3)
F6 C26 F5 104.5(3)
F5 C26 C18 113.0(4)
F4 C26 C18 112.8(3)
F4 C26 F6 108.3(4)
F4 C26 F5 104.9(3)
N1 C2 C1A 105.9(5)
N8 N6 C12 103.9(4)
N20 N19 N13 105.8(3)
N17 N18 C25 103.7(4)
N5 C1 C1B 109.0(4)
N8 N7 C11 104.2(4)
N20 C9 C14 108.7(4)
N18 C25 C24 109.1(4)
F1 C13 C5 114.3(3)
F1 C13 F2 106.5(4)
F1 C13 F3 105.7(5)
F2 C13 C5 111.9(4)
F3 C13 C5 114.4(4)
F3 C13 F2 103.1(4)
C15 C10 N12 109.1(4)
N3 C1A C2 108.4(5)
N4 C1B C1 105.3(3)
N19 N20 C9 109.9(3)
N16 C24 C25 109.1(4)

loop_
_geom_bond_atom_site_label_1
_geom_bond_atom_site_label_2
_geom_bond_distance
C12 C11 1.313(7)
C12 N6 1.319(7)
C11 N7 1.315(6)
N4 C6 1.416(4)
N4 N9 1.347(4)
N4 C1B 1.334(5)
N13 C19 1.427(4)
N13 C14 1.331(5)
N13 N19 1.344(4)
N10 C16 1.419(4)
N10 N11 1.347(5)
N10 C15 1.341(5)
C19 C18 1.387(5)
C19 C20 1.381(5)
N1 C3 1.427(4)
N1 N2 1.335(5)
N1 C2 1.334(6)
N17 C20 1.420(5)
N17 N16 1.315(5)
N17 N18 1.318(4)
C21 C20 1.376(5)
C21 C16 1.373(5)
C18 C17 1.380(5)
C18 C26 1.494(6)
C17 C16 1.379(5)
C7 C8 1.380(5)
C7 N8 1.418(5)
C7 C6 1.391(5)
C5 C6 1.393(5)
C5 C4 1.376(5)
C5 C13 1.482(6)
C8 C3 1.363(5)
F6 C26 1.315(5)
N8 N6 1.311(5)
N8 N7 1.302(5)
N11 N12 1.292(5)
F5 C26 1.328(5)
F4 C26 1.312(5)
C3 C4 1.385(5)
F1 C13 1.301(5)
N2 N3 1.300(5)
C14 C9 1.340(5)
F2 C13 1.336(6)
F3 C13 1.306(6)
N9 N5 1.298(5)
N16 C24 1.330(6)
N12 C10 1.345(6)
N3 C1A 1.325(6)
N5 C1 1.325(5)
C15 C10 1.336(6)
C2 C1A 1.334(6)
N19 N20 1.299(5)
N18 C25 1.321(6)
C1 C1B 1.339(5)
C9 N20 1.328(5)
C25 C24 1.352(6)
